data_7133496
loop_
_publ_author_name
'Yamada, Shinji'
'Honda, Yuka'

_publ_section_title
;
 Solid-state [2+2] photodimerization of eniminium salts: stereoselective
 syntheses of 1,3-diacetylcyclobutanes.
;
_journal_issue 72
_journal_name_full 'Chemical communications (Cambridge, England)'
_journal_page_first 9821
_journal_page_last 9824
_journal_paper_doi 10.1039/d4cc03691c
_journal_volume 60
_journal_year 2024
_chemical_formula_moiety 'C20 H20 O2'
_chemical_formula_sum 'C20 H20 O2'
_chemical_formula_weight 292.38
_space_group_crystal_system monoclinic
_space_group_IT_number 14
_space_group_name_Hall '-P 2yn'
_space_group_name_H-M_alt 'P 1 21/n 1'
_atom_sites_solution_hydrogens geom
_atom_sites_solution_primary direct
_atom_sites_solution_secondary difmap
_audit_block_doi 10.5517/ccdc.csd.cc2kl0kr
_audit_update_record
;
2024-07-14 deposited with the CCDC.	2024-08-12 downloaded from the CCDC.
;
_cell_angle_alpha 90.0000
_cell_angle_beta 115.7517(13)
_cell_angle_gamma 90.0000
_cell_formula_units_Z 4
_cell_length_a 9.64367(19)
_cell_length_b 16.3794(4)
_cell_length_c 11.2234(3)
_cell_measurement_reflns_used 4012
_cell_measurement_temperature 123
_cell_measurement_theta_max 68.22
_cell_measurement_theta_min 4.38
_cell_volume 1596.75(7)
_computing_cell_refinement 'RAPID AUTO'
_computing_data_collection 'RAPID AUTO (Rigaku, ????)'
_computing_data_reduction 'RAPID AUTO'
_computing_molecular_graphics 'CrystalStructure 4.2.1'
_computing_publication_material 'CrystalStructure 4.2.1 (Rigaku, 2016)'
_computing_structure_refinement 'SHELXL Version 2014/7 (Sheldrick, 2008)'
_computing_structure_solution 'SHELXT Version 2014/5 (Sheldrick, 2014)'
_diffrn_ambient_temperature 123
_diffrn_detector_area_resol_mean 10.000
_diffrn_measured_fraction_theta_full 0.963
_diffrn_measured_fraction_theta_max 0.961
_diffrn_measurement_device_type 'Rigaku R-AXIS RAPID'
_diffrn_measurement_method \w
_diffrn_radiation_type 'Cu K\a'
_diffrn_radiation_wavelength 1.54187
_diffrn_reflns_av_R_equivalents 0.0367
_diffrn_reflns_Laue_measured_fraction_full 0.963
_diffrn_reflns_Laue_measured_fraction_max 0.961
_diffrn_reflns_limit_h_max 11
_diffrn_reflns_limit_h_min -10
_diffrn_reflns_limit_k_max 18
_diffrn_reflns_limit_k_min -17
_diffrn_reflns_limit_l_max 11
_diffrn_reflns_limit_l_min -13
_diffrn_reflns_number 9890
_diffrn_reflns_point_group_measured_fraction_full 0.963
_diffrn_reflns_point_group_measured_fraction_max 0.961
_diffrn_reflns_theta_full 67.687
_diffrn_reflns_theta_max 68.224
_diffrn_reflns_theta_min 5.071
_diffrn_standards_number 0
_exptl_absorpt_coefficient_mu 0.607
_exptl_absorpt_correction_T_max 0.970
_exptl_absorpt_correction_T_min 0.799
_exptl_absorpt_correction_type multi-scan
_exptl_absorpt_process_details 'ABSCOR (Rigaku, 1995)'
_exptl_crystal_colour colorless
_exptl_crystal_density_diffrn 1.216
_exptl_crystal_density_method 'not measured'
_exptl_crystal_description platelet
_exptl_crystal_F_000 624.00
_exptl_crystal_size_max 0.450
_exptl_crystal_size_mid 0.450
_exptl_crystal_size_min 0.050
_refine_diff_density_max 0.28
_refine_diff_density_min -0.29
_refine_ls_extinction_coef 0.0020(5)
_refine_ls_extinction_method SHELXL
_refine_ls_goodness_of_fit_ref 1.166
_refine_ls_hydrogen_treatment constr
_refine_ls_number_parameters 202
_refine_ls_number_reflns 2807
_refine_ls_number_restraints 0
_refine_ls_R_factor_all 0.0506
_refine_ls_R_factor_gt 0.0401
_refine_ls_shift/su_max 0.000
_refine_ls_structure_factor_coef Fsqd
_refine_ls_weighting_details 'w = 1/[\s^2^(Fo^2^)+(0.0633P)^2^+0.6392P] where P=(Fo^2^+2Fc^2^)/3'
_refine_ls_weighting_scheme calc
_refine_ls_wR_factor_gt 0.1070
_refine_ls_wR_factor_ref 0.1362
_reflns_Friedel_coverage 0.000
_reflns_number_gt 2370
_reflns_number_total 2807
_reflns_threshold_expression F^2^>2.0\s(F^2^)
_cod_data_source_file d4cc03691c2.cif
_cod_data_source_block MEDMEIMINIUM-ANTI-HT-DIMER-1
_cod_depositor_comments 'Adding full bibliography for 7133484--7133496.cif.'
_cod_original_cell_volume 1596.75(6)
_cod_database_code 7133496

loop_
_space_group_symop_id
_space_group_symop_operation_xyz
1 +X,+Y,+Z
2 1/2-X,1/2+Y,1/2-Z
3 -X,-Y,-Z
4 -1/2+X,-1/2-Y,-1/2+Z

loop_
_atom_site_label
_atom_site_type_symbol
_atom_site_fract_x
_atom_site_fract_y
_atom_site_fract_z
_atom_site_U_iso_or_equiv
_atom_site_adp_type
_atom_site_occupancy
_atom_site_site_symmetry_order
_atom_site_calc_flag
_atom_site_refinement_flags_posn
_atom_site_refinement_flags_adp
_atom_site_refinement_flags_occupancy
_atom_site_disorder_assembly
_atom_site_disorder_group
O1 O 0.26262(14) 0.41367(8) 0.17227(12) 0.0310(3) Uani 1 1 d . . . . .
O2 O 0.72689(14) 0.54194(7) 0.16386(12) 0.0298(3) Uani 1 1 d . . . . .
C1 C 0.48951(17) 0.34796(10) 0.18744(15) 0.0199(4) Uani 1 1 d . . . . .
H1 H 0.5187 0.2949 0.2360 0.024 Uiso 1 1 calc R U . . .
C2 C 0.56314(17) 0.35498(10) 0.08804(15) 0.0196(4) Uani 1 1 d . . . . .
H2 H 0.5023 0.3946 0.0166 0.024 Uiso 1 1 calc R U . . .
C3 C 0.70072(18) 0.40118(10) 0.20107(16) 0.0203(4) Uani 1 1 d . . . . .
H3 H 0.7855 0.3623 0.2530 0.024 Uiso 1 1 calc R U . . .
C4 C 0.59794(18) 0.41710(10) 0.27205(16) 0.0203(4) Uani 1 1 d . . . . .
H4 H 0.5450 0.4709 0.2426 0.024 Uiso 1 1 calc R U . . .
C5 C 0.31741(18) 0.36051(10) 0.13074(16) 0.0217(4) Uani 1 1 d . . . . .
C6 C 0.21977(19) 0.30489(11) 0.01967(18) 0.0290(4) Uani 1 1 d . . . . .
H6A H 0.1109 0.3137 -0.0018 0.035 Uiso 1 1 calc R U . . .
H6B H 0.2473 0.2480 0.0466 0.035 Uiso 1 1 calc R U . . .
H6C H 0.2373 0.3166 -0.0583 0.035 Uiso 1 1 calc R U . . .
C7 C 0.59702(17) 0.28040(10) 0.02709(16) 0.0211(4) Uani 1 1 d . . . . .
C8 C 0.67185(18) 0.21268(11) 0.10337(17) 0.0245(4) Uani 1 1 d . . . . .
H8 H 0.7007 0.2129 0.1958 0.029 Uiso 1 1 calc R U . . .
C9 C 0.70456(19) 0.14510(11) 0.04587(18) 0.0281(4) Uani 1 1 d . . . . .
H9 H 0.7547 0.0992 0.0988 0.034 Uiso 1 1 calc R U . . .
C10 C 0.6643(2) 0.14430(12) -0.08894(19) 0.0305(4) Uani 1 1 d . . . . .
H10 H 0.6865 0.0980 -0.1285 0.037 Uiso 1 1 calc R U . . .
C11 C 0.5916(2) 0.21143(12) -0.16499(18) 0.0307(4) Uani 1 1 d . . . . .
H11 H 0.5649 0.2115 -0.2570 0.037 Uiso 1 1 calc R U . . .
C12 C 0.55745(19) 0.27888(11) -0.10746(16) 0.0258(4) Uani 1 1 d . . . . .
H12 H 0.5064 0.3245 -0.1608 0.031 Uiso 1 1 calc R U . . .
C13 C 0.76131(18) 0.47170(10) 0.15203(16) 0.0220(4) Uani 1 1 d . . . . .
C14 C 0.8611(2) 0.45114(12) 0.08470(19) 0.0304(4) Uani 1 1 d . . . . .
H14A H 0.8240 0.4007 0.0336 0.037 Uiso 1 1 calc R U . . .
H14B H 0.9675 0.4435 0.1513 0.037 Uiso 1 1 calc R U . . .
H14C H 0.8571 0.4958 0.0251 0.037 Uiso 1 1 calc R U . . .
C15 C 0.66555(19) 0.41195(10) 0.42043(16) 0.0208(4) Uani 1 1 d . . . . .
C16 C 0.5689(2) 0.40464(11) 0.48248(18) 0.0287(4) Uani 1 1 d . . . . .
H16 H 0.4606 0.4029 0.4304 0.034 Uiso 1 1 calc R U . . .
C17 C 0.6281(2) 0.39983(12) 0.61968(19) 0.0349(5) Uani 1 1 d . . . . .
H17 H 0.5604 0.3950 0.6605 0.042 Uiso 1 1 calc R U . . .
C18 C 0.7857(2) 0.40212(12) 0.69657(18) 0.0326(5) Uani 1 1 d . . . . .
H18 H 0.8265 0.3989 0.7902 0.039 Uiso 1 1 calc R U . . .
C19 C 0.8833(2) 0.40918(11) 0.63632(18) 0.0306(4) Uani 1 1 d . . . . .
H19 H 0.9915 0.4105 0.6888 0.037 Uiso 1 1 calc R U . . .
C20 C 0.8237(2) 0.41435(11) 0.49900(17) 0.0256(4) Uani 1 1 d . . . . .
H20 H 0.8918 0.4196 0.4586 0.031 Uiso 1 1 calc R U . . .

loop_
_atom_site_aniso_label
_atom_site_aniso_U_11
_atom_site_aniso_U_22
_atom_site_aniso_U_33
_atom_site_aniso_U_23
_atom_site_aniso_U_13
_atom_site_aniso_U_12
O1 0.0249(6) 0.0376(8) 0.0303(7) -0.0016(5) 0.0119(5) 0.0070(5)
O2 0.0293(7) 0.0239(7) 0.0344(8) 0.0030(5) 0.0122(5) -0.0016(5)
C1 0.0197(8) 0.0205(8) 0.0196(8) 0.0027(6) 0.0086(6) 0.0013(6)
C2 0.0190(8) 0.0228(9) 0.0163(8) 0.0028(6) 0.0071(6) 0.0004(6)
C3 0.0181(8) 0.0219(9) 0.0190(8) 0.0012(6) 0.0062(6) 0.0015(6)
C4 0.0193(8) 0.0202(8) 0.0207(9) 0.0010(6) 0.0081(6) 0.0017(6)
C5 0.0214(8) 0.0245(9) 0.0207(8) 0.0061(7) 0.0107(6) 0.0016(6)
C6 0.0229(9) 0.0295(10) 0.0322(10) 0.0004(8) 0.0096(7) -0.0036(7)
C7 0.0172(8) 0.0258(9) 0.0209(8) -0.0034(7) 0.0089(6) -0.0023(6)
C8 0.0218(8) 0.0288(10) 0.0225(9) -0.0030(7) 0.0095(6) 0.0009(7)
C9 0.0224(8) 0.0281(10) 0.0347(10) -0.0031(7) 0.0132(7) 0.0018(7)
C10 0.0256(9) 0.0341(11) 0.0367(11) -0.0139(8) 0.0182(8) -0.0053(7)
C11 0.0317(9) 0.0409(11) 0.0226(9) -0.0065(8) 0.0146(7) -0.0082(8)
C12 0.0260(9) 0.0310(10) 0.0209(9) -0.0003(7) 0.0107(7) -0.0043(7)
C13 0.0165(8) 0.0255(9) 0.0186(9) 0.0026(6) 0.0025(6) -0.0004(6)
C14 0.0294(9) 0.0336(10) 0.0310(10) 0.0056(8) 0.0157(8) -0.0012(8)
C15 0.0258(9) 0.0159(8) 0.0207(9) 0.0001(6) 0.0101(7) 0.0011(6)
C16 0.0243(9) 0.0351(11) 0.0259(9) 0.0018(7) 0.0101(7) 0.0062(7)
C17 0.0388(11) 0.0441(12) 0.0280(10) 0.0023(8) 0.0204(8) 0.0087(8)
C18 0.0415(11) 0.0345(11) 0.0186(9) -0.0031(7) 0.0099(8) 0.0054(8)
C19 0.0268(9) 0.0324(10) 0.0245(10) -0.0047(7) 0.0035(7) -0.0026(7)
C20 0.0256(9) 0.0265(9) 0.0235(9) -0.0016(7) 0.0097(7) -0.0034(7)

loop_
_atom_type_symbol
_atom_type_description
_atom_type_scat_dispersion_real
_atom_type_scat_dispersion_imag
_atom_type_scat_source
C C 0.0181 0.0091
;
International Tables for Crystallography
(Vol. C, Tables 4.2.6.8 and 6.1.1.4)
;
H H 0.0000 0.0000
;
International Tables for Crystallography
(Vol. C, Table 6.1.1.4)
;
O O 0.0492 0.0322
;
International Tables for Crystallography
(Vol. C, Tables 4.2.6.8 and 6.1.1.4)
;

loop_
_geom_angle_atom_site_label_1
_geom_angle_atom_site_label_2
_geom_angle_atom_site_label_3
_geom_angle
_geom_angle_site_symmetry_1
_geom_angle_site_symmetry_3
_geom_angle_publ_flag
C5 C1 C4 118.85(14) . . ?
C5 C1 C2 116.43(13) . . ?
C4 C1 C2 89.36(12) . . ?
C5 C1 H1 110.2 . . ?
C4 C1 H1 110.2 . . ?
C2 C1 H1 110.2 . . ?
C7 C2 C1 121.34(14) . . ?
C7 C2 C3 118.90(13) . . ?
C1 C2 C3 86.88(11) . . ?
C7 C2 H2 109.3 . . ?
C1 C2 H2 109.3 . . ?
C3 C2 H2 109.3 . . ?
C13 C3 C4 119.97(14) . . ?
C13 C3 C2 113.58(13) . . ?
C4 C3 C2 89.52(12) . . ?
C13 C3 H3 110.7 . . ?
C4 C3 H3 110.7 . . ?
C2 C3 H3 110.7 . . ?
C15 C4 C3 119.77(13) . . ?
C15 C4 C1 119.25(13) . . ?
C3 C4 C1 88.50(12) . . ?
C15 C4 H4 109.2 . . ?
C3 C4 H4 109.2 . . ?
C1 C4 H4 109.2 . . ?
O1 C5 C6 122.33(15) . . ?
O1 C5 C1 121.22(15) . . ?
C6 C5 C1 116.44(15) . . ?
C5 C6 H6A 109.5 . . ?
C5 C6 H6B 109.5 . . ?
H6A C6 H6B 109.5 . . ?
C5 C6 H6C 109.5 . . ?
H6A C6 H6C 109.5 . . ?
H6B C6 H6C 109.5 . . ?
C12 C7 C8 118.54(16) . . ?
C12 C7 C2 119.88(15) . . ?
C8 C7 C2 121.56(15) . . ?
C9 C8 C7 120.74(16) . . ?
C9 C8 H8 119.6 . . ?
C7 C8 H8 119.6 . . ?
C8 C9 C10 120.17(17) . . ?
C8 C9 H9 119.9 . . ?
C10 C9 H9 119.9 . . ?
C11 C10 C9 119.48(17) . . ?
C11 C10 H10 120.3 . . ?
C9 C10 H10 120.3 . . ?
C10 C11 C12 120.31(17) . . ?
C10 C11 H11 119.8 . . ?
C12 C11 H11 119.8 . . ?
C7 C12 C11 120.75(17) . . ?
C7 C12 H12 119.6 . . ?
C11 C12 H12 119.6 . . ?
O2 C13 C14 122.12(16) . . ?
O2 C13 C3 121.15(16) . . ?
C14 C13 C3 116.70(15) . . ?
C13 C14 H14A 109.5 . . ?
C13 C14 H14B 109.5 . . ?
H14A C14 H14B 109.5 . . ?
C13 C14 H14C 109.5 . . ?
H14A C14 H14C 109.5 . . ?
H14B C14 H14C 109.5 . . ?
C16 C15 C20 118.29(16) . . ?
C16 C15 C4 119.81(15) . . ?
C20 C15 C4 121.90(15) . . ?
C15 C16 C17 121.11(16) . . ?
C15 C16 H16 119.4 . . ?
C17 C16 H16 119.4 . . ?
C18 C17 C16 119.97(18) . . ?
C18 C17 H17 120.0 . . ?
C16 C17 H17 120.0 . . ?
C19 C18 C17 119.59(17) . . ?
C19 C18 H18 120.2 . . ?
C17 C18 H18 120.2 . . ?
C18 C19 C20 120.35(17) . . ?
C18 C19 H19 119.8 . . ?
C20 C19 H19 119.8 . . ?
C15 C20 C19 120.68(17) . . ?
C15 C20 H20 119.7 . . ?
C19 C20 H20 119.7 . . ?

loop_
_geom_bond_atom_site_label_1
_geom_bond_atom_site_label_2
_geom_bond_distance
_geom_bond_site_symmetry_2
_geom_bond_publ_flag
O1 C5 1.212(2) . ?
O2 C13 1.220(2) . ?
C1 C5 1.511(2) . ?
C1 C4 1.554(2) . ?
C1 C2 1.565(2) . ?
C1 H1 1.0000 . ?
C2 C7 1.504(2) . ?
C2 C3 1.575(2) . ?
C2 H2 1.0000 . ?
C3 C13 1.503(2) . ?
C3 C4 1.540(2) . ?
C3 H3 1.0000 . ?
C4 C15 1.504(2) . ?
C4 H4 1.0000 . ?
C5 C6 1.500(2) . ?
C6 H6A 0.9800 . ?
C6 H6B 0.9800 . ?
C6 H6C 0.9800 . ?
C7 C12 1.388(2) . ?
C7 C8 1.395(2) . ?
C8 C9 1.385(2) . ?
C8 H8 0.9500 . ?
C9 C10 1.389(3) . ?
C9 H9 0.9500 . ?
C10 C11 1.382(3) . ?
C10 H10 0.9500 . ?
C11 C12 1.390(3) . ?
C11 H11 0.9500 . ?
C12 H12 0.9500 . ?
C13 C14 1.498(2) . ?
C14 H14A 0.9800 . ?
C14 H14B 0.9800 . ?
C14 H14C 0.9800 . ?
C15 C16 1.390(2) . ?
C15 C20 1.392(2) . ?
C16 C17 1.393(3) . ?
C16 H16 0.9500 . ?
C17 C18 1.384(3) . ?
C17 H17 0.9500 . ?
C18 C19 1.382(3) . ?
C18 H18 0.9500 . ?
C19 C20 1.394(2) . ?
C19 H19 0.9500 . ?
C20 H20 0.9500 . ?

loop_
_geom_torsion_atom_site_label_1
_geom_torsion_atom_site_label_2
_geom_torsion_atom_site_label_3
_geom_torsion_atom_site_label_4
_geom_torsion
_geom_torsion_site_symmetry_1
_geom_torsion_site_symmetry_2
_geom_torsion_site_symmetry_3
_geom_torsion_site_symmetry_4
_geom_torsion_publ_flag
C5 C1 C2 C7 -97.77(17) . . . . ?
C4 C1 C2 C7 140.00(14) . . . . ?
C5 C1 C2 C3 139.99(14) . . . . ?
C4 C1 C2 C3 17.76(11) . . . . ?
C7 C2 C3 C13 94.90(17) . . . . ?
C1 C2 C3 C13 -140.71(14) . . . . ?
C7 C2 C3 C4 -142.32(14) . . . . ?
C1 C2 C3 C4 -17.93(11) . . . . ?
C13 C3 C4 C15 -101.53(17) . . . . ?
C2 C3 C4 C15 141.29(14) . . . . ?
C13 C3 C4 C1 135.23(14) . . . . ?
C2 C3 C4 C1 18.04(11) . . . . ?
C5 C1 C4 C15 98.01(18) . . . . ?
C2 C1 C4 C15 -141.85(14) . . . . ?
C5 C1 C4 C3 -138.30(14) . . . . ?
C2 C1 C4 C3 -18.16(11) . . . . ?
C4 C1 C5 O1 -16.4(2) . . . . ?
C2 C1 C5 O1 -121.42(17) . . . . ?
C4 C1 C5 C6 162.57(14) . . . . ?
C2 C1 C5 C6 57.5(2) . . . . ?
C1 C2 C7 C12 134.56(15) . . . . ?
C3 C2 C7 C12 -120.17(16) . . . . ?
C1 C2 C7 C8 -47.3(2) . . . . ?
C3 C2 C7 C8 58.0(2) . . . . ?
C12 C7 C8 C9 -0.6(2) . . . . ?
C2 C7 C8 C9 -178.83(15) . . . . ?
C7 C8 C9 C10 0.6(3) . . . . ?
C8 C9 C10 C11 0.1(3) . . . . ?
C9 C10 C11 C12 -0.7(3) . . . . ?
C8 C7 C12 C11 0.0(2) . . . . ?
C2 C7 C12 C11 178.21(15) . . . . ?
C10 C11 C12 C7 0.7(3) . . . . ?
C4 C3 C13 O2 -2.2(2) . . . . ?
C2 C3 C13 O2 101.77(18) . . . . ?
C4 C3 C13 C14 179.68(14) . . . . ?
C2 C3 C13 C14 -76.36(17) . . . . ?
C3 C4 C15 C16 -163.00(16) . . . . ?
C1 C4 C15 C16 -56.4(2) . . . . ?
C3 C4 C15 C20 17.1(2) . . . . ?
C1 C4 C15 C20 123.69(17) . . . . ?
C20 C15 C16 C17 0.0(3) . . . . ?
C4 C15 C16 C17 -179.93(16) . . . . ?
C15 C16 C17 C18 -0.1(3) . . . . ?
C16 C17 C18 C19 0.0(3) . . . . ?
C17 C18 C19 C20 0.3(3) . . . . ?
C16 C15 C20 C19 0.3(3) . . . . ?
C4 C15 C20 C19 -179.79(15) . . . . ?
C18 C19 C20 C15 -0.4(3) . . . . ?
